data_1536662
loop_
_publ_author_name
'Eisenmann, J.'
'Fenske, D.'
'Hezel, F.'

_publ_section_title
;
 New phosphanido- and phospinidene-bridged cluster of mercury: The crystal
 structures of the multinuclear complexes (Hg3 (Fe (C O)4)2 X2) (X= Cl,
 Br) .....
;
_journal_name_full 'Zeitschrift fuer Anorganische und Allgemeine Chemie'
_journal_page_first 1095
_journal_page_last 1104
_journal_volume 624
_journal_year 1998
_chemical_formula_sum 'C8 Br2 Fe2 Hg3 O8'
_chemical_name_systematic 'Hg3 (Fe (C O)4)2 Br2'
_space_group_IT_number 15
_symmetry_space_group_name_Hall '-C 2yc'
_symmetry_space_group_name_H-M 'C 1 2/c 1'
_cell_angle_alpha 90
_cell_angle_beta 118.34
_cell_angle_gamma 90
_cell_formula_units_Z 8
_cell_length_a 22.906
_cell_length_b 10.907
_cell_length_c 21.548
_cell_volume 4738.232
_citation_journal_id_ASTM ZAACAB
_cod_data_source_file Eisenmann_ZAACAB_1998_458.cif
_cod_data_source_block C8Br2Fe2Hg3O8
_cod_database_code 1536662

loop_
_symmetry_equiv_pos_as_xyz
x,y,z
-x,y,-z+1/2
-x,-y,-z
x,-y,z-1/2
x+1/2,y+1/2,z
-x+1/2,y+1/2,-z+1/2
-x+1/2,-y+1/2,-z
x+1/2,-y+1/2,z-1/2

loop_
_atom_site_label
_atom_site_type_symbol
_atom_site_fract_x
_atom_site_fract_y
_atom_site_fract_z
_atom_site_occupancy
_atom_site_U_iso_or_equiv
Fe2 Fe 0.3181 0.5676 0.7648 1 0.0
C11 C+2 0.2362 -0.0468 0.5235 0.5 0.0
C8 C+2 0.2797 0.5622 0.8162 0.5 0.0
C15 C+2 0.005 0.523 0.3193 0.5 0.0
C12 C+2 0.2508 -0.0937 0.4708 0.5 0.0
Br2 Br-1 0.44765 0.5557 0.64593 1 0.0
O10 O-2 0.0337 0.6076 0.2419 0.5 0.0
C10 C+2 0.2313 0.0813 0.5112 0.5 0.0
Fe1 Fe 0.4857 0.2362 0.9334 1 0.0
Br1 Br-1 0.60298 0.2464 0.8022 1 0.0
C3 C+2 0.4369 0.246 0.9736 0.5 0.0
C4 C+2 0.4223 0.132 0.8645 0.5 0.0
O1 O-2 0.5853 0.0429 1.0279 1 0.0
O6 O-2 0.4286 0.7399 0.8659 1 0.0
Hg1 Hg 0.40567 0.40323 0.84565 1 0.0
O3 O-2 0.407 0.2518 0.9985 1 0.0
C7 C+2 0.2639 0.6809 0.7023 0.5 0.0
O2 O-2 0.5777 0.451 1.015 1 0.0
O5 O-2 0.237 0.3586 0.6782 1 0.0
O7 O-2 0.2292 0.7568 0.6614 0.5 0.0
C9 C+2 0.2613 0.0925 0.4663 0.5 0.0
C13 C+2 0.0866 0.593 0.3022 0.5 0.0
C6 C+2 0.388 0.6664 0.831 0.5 0.0
C14 C+2 0.0714 0.5698 0.3581 0.5 0.0
C2 C+2 0.5395 0.3687 0.9799 0.5 0.0
Hg2 Hg+1 0.53613 0.25128 0.86041 1 0.0
Hg3 Hg+1 0.38645 0.54481 0.70961 1 0.0
O9 O-2 0.2473 -0.0085 0.4269 0.5 0.0
C1 C+2 0.5471 0.1223 0.9885 0.5 0.0
O4 O-2 0.3845 0.067 0.826 1 0.0
O8 O-2 0.2497 0.5584 0.8421 0.5 0.0
C16 C+2 -0.0162 0.5886 0.2544 0.5 0.0
C5 C+2 0.2707 0.4394 0.7104 0.5 0.0
